data_2004721
loop_
_publ_author_name
'Simons, R. S.'
'Tessier, C. A.'

_publ_section_title
;
 [Fe~2~(CO)~4~(PMe~3~)~4~(\m-H)(\m-SiCl~2~)][Fe(CO)~4~(SiCl~3~)]
;
_journal_issue 4
_journal_name_full 'Acta Crystallographica Section C'
_journal_page_first 840
_journal_page_last 842
_journal_paper_doi 10.1107/S0108270195013825
_journal_volume 52
_journal_year 1996
_chemical_formula_iupac '[Fe2 H (Si Cl2) (C O)4 (C3 H9 P)4] [Fe (Si Cl3) (C O)4]'
_chemical_formula_sum 'C20 H37 Cl5 Fe3 O8 P4 Si2'
_chemical_formula_weight 930.4
_space_group_IT_number 4
_symmetry_cell_setting monoclinic
_symmetry_space_group_name_Hall 'P 2yb'
_symmetry_space_group_name_H-M 'P 1 21 1'
_atom_type_scat_source IntTabIV
_cell_angle_alpha 90
_cell_angle_beta 91.32(3)
_cell_angle_gamma 90
_cell_formula_units_Z 2
_cell_length_a 8.411(2)
_cell_length_b 14.454(3)
_cell_length_c 15.800(3)
_cell_measurement_reflns_used 25
_cell_measurement_temperature 119
_cell_measurement_theta_max 15
_cell_measurement_theta_min 10
_cell_volume 1920.3(7)
_diffrn_measurement_device 'Syntex P2~1~'
_diffrn_measurement_method \w
_diffrn_radiation_type MoK\a
_diffrn_radiation_wavelength 0.71073
_diffrn_reflns_av_R_equivalents 0.0145
_diffrn_reflns_limit_h_max 1
_diffrn_reflns_limit_h_min -9
_diffrn_reflns_limit_k_max 17
_diffrn_reflns_limit_k_min 0
_diffrn_reflns_limit_l_max 18
_diffrn_reflns_limit_l_min -18
_diffrn_reflns_number 4299
_diffrn_reflns_theta_max 25
_diffrn_standards_decay_% 0.86
_diffrn_standards_interval_count 97
_diffrn_standards_number 3
_exptl_absorpt_coefficient_mu 1.733
_exptl_absorpt_correction_T_max 1.0000
_exptl_absorpt_correction_T_min 0.2415
_exptl_absorpt_correction_type 'semi-empirical via \y scans (North, Phillips & Matthews, 1968)'
_exptl_crystal_colour red
_exptl_crystal_density_diffrn 1.609
_exptl_crystal_description plate
_exptl_crystal_size_max 0.4
_exptl_crystal_size_mid 0.2
_exptl_crystal_size_min 0.15
_refine_diff_density_max 0.52
_refine_diff_density_min -0.50
_refine_ls_extinction_method none
_refine_ls_goodness_of_fit_obs 1.03
_refine_ls_hydrogen_treatment 'H atoms refined with riding model, fixed U~iso~'
_refine_ls_number_parameters 380
_refine_ls_number_reflns 2972
_refine_ls_R_factor_obs 0.0398
_refine_ls_shift/esd_max 0.001
_refine_ls_structure_factor_coef F
_refine_ls_weighting_details 'w = 1/[\s^2^(F) + 0.0008F^2^]'
_refine_ls_weighting_scheme calc
_refine_ls_wR_factor_obs 0.0432
_reflns_number_observed 2972
_reflns_number_total 3524
_reflns_observed_criterion F>4.0\s(F)
_cod_data_source_file fg1051.cif
_cod_data_source_block fg1051a
_cod_depositor_comments
;
The following automatic conversions were performed:

'_refine_ls_weighting_scheme' value '1/[\s^2^(F) + 0.0008F^2^]' was
changed to 'calc'. New tag '_refine_ls_weighting_details' was
created. The value of the new tag was set to 'w = 1/[\s^2^(F) +
0.0008F^2^]'.

Automatic conversion script
Id: cif_fix_values 3143 2015-03-26 13:38:13Z robertas 
;
_cod_original_sg_symbol_Hall 'P 2y1'
_cod_original_sg_symbol_H-M 'P 21'
_cod_database_code 2004721

loop_
_symmetry_equiv_pos_as_xyz
x,y,z
-x,y+1/2,-z

loop_
_atom_site_label
_atom_site_fract_x
_atom_site_fract_y
_atom_site_fract_z
_atom_site_U_iso_or_equiv
Fe(1) .33209(12) .89647 .56639(7) .0132(3)
Fe(2) .37144(13) .85382(11) .74807(6) .0156(3)
Fe(3) .93271(14) .29936(11) .84637(7) .0231(4)
P(1) .1493(2) 1.01008(16) .54853(13) .0173(6)
P(2) .4221(2) .86635(16) .43725(12) .0174(6)
P(3) .4589(3) .75213(17) .84443(14) .0256(7)
P(4) .2824(3) .96590(17) .83475(13) .0227(6)
Cl(1) .3885(3) .64469(15) .60299(13) .0243(6)
Cl(2) .7109(2) .76178(17) .62933(13) .0257(6)
Cl(3) 1.1359(3) .4963(2) .75624(16) .0512(9)
Cl(4) 1.3649(3) .33440(19) .83313(17) .0420(8)
Cl(5) 1.1842(3) .47446(19) .95710(14) .0372(7)
Si(1) .4629(2) .78063(17) .63383(13) .0160(6)
Si(2) 1.1420(3) .39491(19) .84892(14) .0229(7)
O(1) .5988(7) 1.0268(4) .5842(4) .0262(19)
O(2) .0679(7) .7686(5) .5330(4) .030(2)
O(3) .6781(7) .9489(5) .7622(4) .034(2)
O(4) .0713(7) .7491(5) .7429(4) .037(2)
O(5) .7474(8) .4656(6) .8795(5) .053(3)
O(6) 1.0238(8) .2694(6) .6712(4) .047(3)
O(7) 1.0826(8) .1927(5) .9834(4) .050(3)
O(8) .6647(8) .1693(6) .8371(5) .055(3)
C(1) .4940(9) .9761(6) .5760(5) .018(2)
C(2) .1698(10) .8170(6) .5474(5) .019(2)
C(3) .5591(9) .9113(6) .7549(5) .019(2)
C(4) .1887(10) .7896(6) .7442(5) .024(3)
C(5) -.0138(9) 1.0035(7) .6219(5) .029(3)
C(6) .0353(10) 1.0173(7) .4498(5) .030(3)
C(7) .2255(9) 1.1263(6) .5585(5) .021(2)
C(8) .3533(12) .9395(6) .3503(5) .031(3)
C(9) .6357(9) .8754(6) .4271(5) .026(3)
C(10) .3817(10) .7515(6) .3959(5) .026(3)
C(11) .6447(13) .7803(7) .8972(7) .056(4)
C(12) .3258(14) .7308(7) .9294(7) .052(4)
C(13) .4999(14) .6353(6) .8117(6) .042(3)
C(14) .2806(11) 1.0815(6) .7904(6) .034(3)
C(15) .3981(13) .9887(8) .9312(5) .044(4)
C(16) .0813(11) .9541(8) .8748(6) .045(4)
C(17) .8182(10) .3993(7) .8673(5) .031(3)
C(18) .9904(9) .2810(7) .7395(6) .029(3)
C(19) 1.0256(10) .2368(6) .9307(5) .029(3)
C(20) .7683(11) .2212(7) .8407(6) .032(3)
H(1) .3064 .9240 .6743 .050
H(5A) -0.0870 1.0532 .6112 .080
H(5B) -0.0679 .9454 .6147 .080
H(5C) .0281 1.0080 .6787 .080
H(6A) .0369 1.0686 .4519 .080
H(6B) .1068 1.0258 .4040 .080
H(6C) -0.0238 .9611 .4412 .080
H(7A) .1413 1.1703 .5502 .080
H(7B) .2728 1.1342 .6139 .080
H(7C) .3047 1.1355 .5166 .080
H(8A) .4006 .9190 .2989 .080
H(8B) .2396 .9357 .3445 .080
H(8C) .3838 1.0025 .3614 .080
H(9A) .6641 .8614 .3700 .080
H(9B) .6698 .9370 .4412 .080
H99C) .6866 .8321 .4651 .080
H(10A) .4253 .7463 .3405 .080
H(10B) .4297 .7060 .4326 .080
H(10C) .2689 .7416 .3924 .080
H(11A) .6719 .7325 .9371 .080
H(11B) .7272 .7856 .8565 .080
H(11C) .6336 .8380 .9265 .080
H(12A) .3730 .6864 .9676 .080
H(12B) .3072 .7875 .9591 .080
H(12C) .2267 .7070 .9073 .080
H(13A) .5368 .5995 .8594 .080
H(13B) .4037 .6086 .7888 .080
H(13C) .5796 .6355 .7692 .080
H(14A) .2414 1.1247 .8311 .080
H(14B) .3871 1.0982 .7758 .080
H(14C) .2134 1.0827 .7404 .080
H(15A) .3481 1.0374 .9623 .080
H(15B) .4034 .9338 .9653 .080
H(15C) .5037 1.0074 .9169 .080
H(16A) .0581 1.0058 .9106 .080
H(16B) .0055 .9521 .8285 .080
H(16C) .0750 .8979 .9069 .080

loop_
_geom_angle_atom_site_label_1
_geom_angle_atom_site_label_2
_geom_angle_atom_site_label_3
_geom_angle
_geom_angle_publ_flag
Fe(2) Fe(1) P(1) 109.50(10) yes
Fe(2) Fe(1) P(2) 144.70(10) yes
P(1) Fe(1) P(2) 105.60(10) yes
Fe(2) Fe(1) Si(1) 48.90(10) yes
P(1) Fe(1) Si(1) 156.90(10) yes
P(2) Fe(1) Si(1) 96.70(10) yes
Fe(2) Fe(1) C(1) 89.0(3) yes
P(1) Fe(1) C(1) 93.3(3) yes
P(2) Fe(1) C(1) 85.9(3) yes
Si(1) Fe(1) C(1) 94.2(3) yes
Fe(2) Fe(1) C(2) 95.6(3) yes
P(1) Fe(1) C(2) 86.2(3) yes
P(2) Fe(1) C(2) 89.7(3) yes
Si(1) Fe(1) C(2) 88.0(3) yes
C(1) Fe(1) C(2) 175.3(4) yes
Fe(1) Fe(2) P(3) 146.30(10) yes
Fe(1) Fe(2) P(4) 114.10(10) yes
P(3) Fe(2) P(4) 99.70(10) yes
Fe(1) Fe(2) Si(1) 49.20(10) yes
P(3) Fe(2) Si(1) 97.30(10) yes
P(4) Fe(2) Si(1) 161.70(10) yes
Fe(1) Fe(2) C(3) 92.4(3) yes
P(3) Fe(2) C(3) 89.3(3) yes
P(4) Fe(2) C(3) 86.1(3) yes
Si(1) Fe(2) C(3) 87.2(3) yes
Fe(1) Fe(2) C(4) 89.8(3) yes
Fe(1) P(1) C(5) 113.7(3) yes
Fe(1) P(1) C(6) 119.5(3) yes
P(4) Fe(2) C(4) 95.6(3) yes
Fe(1) P(1) C(7) 115.4(3) yes
Si(1) Fe(2) C(4) 92.1(3) yes
P(3) Fe(2) C(4) 87.3(4) yes
Fe(1) P(2) C(8) 118.1(3) yes
Fe(1) P(2) C(9) 115.1(3) yes
Fe(2) C(4) O(4) 178.6(9) yes
Fe(1) P(2) C(10) 116.1(3) yes
Fe(2) P(3) C(11) 115.8(4) yes
Fe(2) P(3) C(12) 114.9(4) yes
Fe(2) P(3) C(13) 118.8(3) yes
Fe(2) P(4) C(14) 115.3(3) yes
Fe(2) P(4) C(15) 117.3(4) yes
Fe(2) P(4) C(16) 117.9(4) yes
Fe(1) Si(1) Fe(2) 81.90(10) yes
Fe(1) Si(1) Cl(1) 116.5(2) yes
Fe(2) Si(1) Cl(1) 121.20(10) yes
Fe(1) Si(1) Cl(2) 123.60(10) yes
Fe(2) Si(1) Cl(2) 116.50(10) yes
Cl(1) Si(1) Cl(2) 99.2(2) yes
Fe(1) C(1) O(1) 178.4(7) yes
Fe(1) C(2) O(2) 177.7(8) yes
Fe(2) C(3) O(3) 177.8(7) yes
Si(2) Fe(3) C(17) 85.7(3) no
C(17) Fe(3) C(18) 117.3(4) no
C(17) Fe(3) C(19) 120.4(4) no
Si(2) Fe(3) C(20) 177.9(3) no
C(18) Fe(3) C(20) 95.0(4) no
C(5) P(1) C(6) 99.2(4) no
C(5) P(1) C(7) 105.4(4) no
C(8) P(2) C(9) 101.0(4) no
C(8) P(2) C(10) 101.9(4) no
C(11) P(3) C(12) 104.0(5) no
C(11) P(3) C(13) 100.1(5) no
C(14) P(4) C(15) 99.0(5) no
C(14) P(4) C(16) 102.8(5) no
Fe(3) Si(2) Cl(3) 114.70(10) no
Cl(3) Si(2) Cl(4) 102.70(10) no
Cl(3) Si(2) Cl(5) 101.0(2) no
Fe(3) C(17) O(5) 177.9(8) no
Fe(3) C(19) O(7) 176.8(8) no
C(3) Fe(2) C(4) 176.3(4) no
Si(2) Fe(3) C(18) 83.0(3) no
Si(2) Fe(3) C(19) 88.2(3) no
C(18) Fe(3) C(19) 120.6(4) no
C(17) Fe(3) C(20) 95.7(4) no
C(19) Fe(3) C(20) 92.5(4) no
C(6) P(1) C(7) 101.6(4) no
C(9) P(2) C(10) 102.2(4) no
C(12) P(3) C(13) 100.4(5) no
C(15) P(4) C(16) 102.0(5) no
Fe(3) Si(2) Cl(4) 116.60(10) no
Fe(3) Si(2) Cl(5) 118.30(10) no
Cl(4) Si(2) Cl(5) 101.10(10) no
Fe(3) C(18) O(6) 178.5(8) no
Fe(3) C(20) O(8) 178.1(9) no

loop_
_geom_bond_atom_site_label_1
_geom_bond_atom_site_label_2
_geom_bond_distance
_geom_bond_publ_flag
Fe(1) Fe(2) 2.947(2) yes
Fe(1) P(1) 2.265(3) yes
Fe(1) P(2) 2.235(3) yes
Fe(1) Si(1) 2.255(3) yes
Fe(1) C(1) 1.789(8) yes
Fe(1) C(2) 1.800(9) yes
Fe(2) P(3) 2.228(3) yes
Fe(2) P(4) 2.262(3) yes
Fe(2) Si(1) 2.242(3) yes
Fe(2) C(3) 1.786(8) yes
Fe(2) C(4) 1.795(9) yes
Cl(1) Si(1) 2.115(4) yes
Cl(2) Si(1) 2.107(3) yes
Fe(3) C(17) 1.771(10) no
Fe(3) C(19) 1.776(9) no
P(1) C(5) 1.818(8) no
P(1) C(7) 1.802(8) no
P(2) C(9) 1.813(8) no
P(3) C(11) 1.801(11) no
P(3) C(13) 1.802(10) no
P(4) C(15) 1.819(10) no
Cl(3) Si(2) 2.071(4) no
Cl(5) Si(2) 2.084(3) no
O(2) C(2) 1.125(10) no
O(4) C(4) 1.148(10) no
O(6) C(18) 1.134(11) no
O(8) C(20) 1.144(12) no
Fe(3) Si(2) 2.237(3) no
Fe(3) C(18) 1.788(9) no
Fe(3) C(20) 1.793(9) no
P(1) C(6) 1.815(8) no
P(2) C(8) 1.818(9) no
P(2) C(10) 1.813(9) no
P(3) C(12) 1.795(11) no
P(4) C(14) 1.812(9) no
P(4) C(16) 1.827(10) no
Cl(4) Si(2) 2.088(3) no
O(1) C(1) 1.151(10) no
O(3) C(3) 1.142(10) no
O(5) C(17) 1.148(13) no
O(7) C(19) 1.145(11) no
